data_1567978
loop_
_publ_author_name
'Zhu, Yun'
'Stollenz, Michael'
'Zarcone, Samuel R.'
'Kharel, Sugam'
'Joshi, Hemant'
'Bhuvanesh, Nattamai'
'Reibenspies, Joseph H.'
'Gladysz, John A.'

_publ_section_title
;
 Syntheses, homeomorphic and configurational isomerizations, and
 structures of macrocyclic aliphatic dibridgehead diphosphines; molecules
 that turn themselves inside out
;
_journal_name_full 'Chemical Science'
_journal_paper_doi 10.1039/D2SC04724A
_journal_year 2022
_chemical_formula_moiety 'C36 H72 P2'
_chemical_formula_sum 'C36 H72 P2'
_chemical_formula_weight 566.87
_chemical_properties_physical Air-sensitive
_space_group_crystal_system triclinic
_space_group_IT_number 2
_space_group_name_Hall '-P 1'
_space_group_name_H-M_alt 'P -1'
_atom_sites_solution_hydrogens geom
_atom_sites_solution_primary dual
_audit_creation_date 2022-06-06
_audit_creation_method
;
Olex2 1.5
(compiled 2022.04.07 svn.rca3783a0 for OlexSys, GUI svn.r6498)
;
_audit_update_record
;
2022-07-13 deposited with the CCDC.	2022-11-16 downloaded from the CCDC.
;
_cell_angle_alpha 85.783(2)
_cell_angle_beta 82.881(2)
_cell_angle_gamma 60.9770(10)
_cell_formula_units_Z 2
_cell_length_a 9.2062(4)
_cell_length_b 9.3210(4)
_cell_length_c 25.5135(11)
_cell_measurement_reflns_used 9920
_cell_measurement_temperature 110.00
_cell_measurement_theta_max 62.493
_cell_measurement_theta_min 3.492
_cell_volume 1899.43(14)
_computing_cell_refinement 'SAINT V8.38A (Bruker, 2018)'
_computing_data_reduction 'SAINT V8.38A (Bruker, 2018)'
_computing_molecular_graphics 'Olex2 1.5 (Dolomanov et al., 2009)'
_computing_publication_material 'Olex2 1.5 (Dolomanov et al., 2009)'
_computing_structure_refinement 'XL  (Sheldrick, 2008)'
_computing_structure_solution 'SHELXT 2018/2 (Sheldrick, 2018)'
_diffrn_ambient_temperature 110.00
_diffrn_measured_fraction_theta_full 0.989
_diffrn_measured_fraction_theta_max 0.989
_diffrn_measurement_device_type 'Bruker Venture (PHOTON III)'
_diffrn_measurement_method '\f and \w scans'
_diffrn_radiation_type CuK\a
_diffrn_radiation_wavelength 1.54178
_diffrn_reflns_av_R_equivalents 0.0361
_diffrn_reflns_av_unetI/netI 0.0410
_diffrn_reflns_Laue_measured_fraction_full 0.989
_diffrn_reflns_Laue_measured_fraction_max 0.989
_diffrn_reflns_limit_h_max 10
_diffrn_reflns_limit_h_min -10
_diffrn_reflns_limit_k_max 10
_diffrn_reflns_limit_k_min -10
_diffrn_reflns_limit_l_max 28
_diffrn_reflns_limit_l_min -29
_diffrn_reflns_number 17631
_diffrn_reflns_point_group_measured_fraction_full 0.989
_diffrn_reflns_point_group_measured_fraction_max 0.989
_diffrn_reflns_theta_full 62.529
_diffrn_reflns_theta_max 62.529
_diffrn_reflns_theta_min 1.745
_diffrn_source_current 1.0
_diffrn_source_power 0.05
_diffrn_source_voltage 50.0
_diffrn_standards_number 0
_exptl_absorpt_coefficient_mu 1.163
_exptl_absorpt_correction_T_max 0.7522
_exptl_absorpt_correction_T_min 0.6323
_exptl_absorpt_correction_type multi-scan
_exptl_absorpt_process_details
;
SADABS-2016/2 (Bruker,2016/2) was used for absorption correction.
wR2(int) was 0.0686 before and 0.0478 after correction.
The Ratio of minimum to maximum transmission is 0.8406.
The \l/2 correction factor is Not present.
;
_exptl_crystal_colour colourless
_exptl_crystal_colour_primary colourless
_exptl_crystal_density_diffrn 0.991
_exptl_crystal_description plate
_exptl_crystal_F_000 636
_exptl_crystal_size_max 0.042
_exptl_crystal_size_mid 0.038
_exptl_crystal_size_min 0.015
_refine_diff_density_max 0.454
_refine_diff_density_min -0.170
_refine_diff_density_rms 0.062
_refine_ls_extinction_method none
_refine_ls_goodness_of_fit_ref 1.046
_refine_ls_hydrogen_treatment constr
_refine_ls_matrix_type full
_refine_ls_number_parameters 343
_refine_ls_number_reflns 6008
_refine_ls_number_restraints 0
_refine_ls_restrained_S_all 1.046
_refine_ls_R_factor_all 0.0449
_refine_ls_R_factor_gt 0.0414
_refine_ls_shift/su_max 0.001
_refine_ls_shift/su_mean 0.000
_refine_ls_structure_factor_coef Fsqd
_refine_ls_weighting_details 'w=1/[\s^2^(Fo^2^)+(0.0503P)^2^+0.8358P] where P=(Fo^2^+2Fc^2^)/3'
_refine_ls_weighting_scheme calc
_refine_ls_wR_factor_gt 0.1038
_refine_ls_wR_factor_ref 0.1063
_reflns_Friedel_coverage 0.000
_reflns_number_gt 5446
_reflns_number_total 6008
_reflns_threshold_expression 'I > 2\s(I)'
_cod_data_source_file d2sc04724a3.cif
_cod_data_source_block sz0326
_cod_database_code 1567978
_shelx_shelxl_version_number 2018/3
_shelx_space_group_comment
;
The symmetry employed for this shelxl refinement is uniquely defined
by the following loop, which should always be used as a source of
symmetry information in preference to the above space-group names.
They are only intended as comments.
;
_shelx_estimated_absorpt_t_max 0.983
_shelx_estimated_absorpt_t_min 0.953
_olex2_refinement_description
;
1. Fixed Uiso
 At 1.2 times of:
  All C(H,H) groups
2.a Secondary CH2 refined with riding coordinates:
 C1(H1A,H1B), C2(H2A,H2B), C3(H3A,H3B), C4(H4A,H4B), C5(H5A,H5B), C6(H6A,H6B),
 C7(H7A,H7B), C8(H8A,H8B), C9(H9A,H9B), C10(H10A,H10B), C11(H11A,H11B),
 C12(H12A,H12B), C13(H13A,H13B), C14(H14A,H14B), C15(H15A,H15B), C16(H16A,H16B),
  C17(H17A,H17B), C18(H18A,H18B), C19(H19A,H19B), C20(H20A,H20B), C21(H21A,
 H21B), C22(H22A,H22B), C23(H23A,H23B), C24(H24A,H24B), C25(H25A,H25B),
 C26(H26A,H26B), C27(H27A,H27B), C28(H28A,H28B), C29(H29A,H29B), C30(H30A,H30B),
  C31(H31A,H31B), C32(H32A,H32B), C33(H33A,H33B), C34(H34A,H34B), C35(H35A,
 H35B), C36(H36A,H36B)
;
_olex2_submission_special_instructions 'No special instructions were received'

loop_
_space_group_symop_operation_xyz
'x, y, z'
'-x, -y, -z'

loop_
_atom_site_label
_atom_site_type_symbol
_atom_site_fract_x
_atom_site_fract_y
_atom_site_fract_z
_atom_site_U_iso_or_equiv
_atom_site_adp_type
_atom_site_occupancy
_atom_site_site_symmetry_order
_atom_site_calc_flag
_atom_site_refinement_flags_posn
_atom_site_refinement_flags_adp
_atom_site_refinement_flags_occupancy
_atom_site_disorder_assembly
_atom_site_disorder_group
P1 P 0.31562(5) 0.34683(5) 0.03952(2) 0.01803(12) Uani 1 1 d . . . . .
P2 P 0.16883(5) 0.15852(5) 0.46242(2) 0.01850(12) Uani 1 1 d . . . . .
C1 C 0.10848(19) 0.47718(19) 0.07545(6) 0.0215(3) Uani 1 1 d . . . . .
H1A H 0.031440 0.436331 0.068668 0.026 Uiso 1 1 calc R U . . .
H1B H 0.120022 0.464884 0.113819 0.026 Uiso 1 1 calc R U . . .
C2 C 0.02998(19) 0.65943(19) 0.06060(6) 0.0217(3) Uani 1 1 d . . . . .
H2A H 0.022245 0.671916 0.022014 0.026 Uiso 1 1 calc R U . . .
H2B H 0.104235 0.701958 0.068878 0.026 Uiso 1 1 calc R U . . .
C3 C -0.14411(19) 0.7633(2) 0.08916(6) 0.0227(3) Uani 1 1 d . . . . .
H3A H -0.192792 0.875318 0.073515 0.027 Uiso 1 1 calc R U . . .
H3B H -0.215909 0.715922 0.082650 0.027 Uiso 1 1 calc R U . . .
C4 C -0.14860(19) 0.77589(19) 0.14860(6) 0.0214(3) Uani 1 1 d . . . . .
H4A H -0.078649 0.824993 0.155430 0.026 Uiso 1 1 calc R U . . .
H4B H -0.099868 0.664215 0.164543 0.026 Uiso 1 1 calc R U . . .
C5 C -0.3248(2) 0.8790(2) 0.17511(6) 0.0240(3) Uani 1 1 d . . . . .
H5A H -0.393559 0.828589 0.168344 0.029 Uiso 1 1 calc R U . . .
H5B H -0.373581 0.989559 0.158323 0.029 Uiso 1 1 calc R U . . .
C6 C -0.3366(2) 0.8983(2) 0.23476(6) 0.0260(4) Uani 1 1 d . . . . .
H6A H -0.264962 0.945407 0.241730 0.031 Uiso 1 1 calc R U . . .
H6B H -0.453125 0.977411 0.247353 0.031 Uiso 1 1 calc R U . . .
C7 C -0.2849(2) 0.7395(2) 0.26635(6) 0.0259(4) Uani 1 1 d . . . . .
H7A H -0.166427 0.662437 0.255070 0.031 Uiso 1 1 calc R U . . .
H7B H -0.352381 0.689385 0.257936 0.031 Uiso 1 1 calc R U . . .
C8 C -0.3050(2) 0.76001(19) 0.32601(6) 0.0229(3) Uani 1 1 d . . . . .
H8A H -0.250289 0.823337 0.334297 0.027 Uiso 1 1 calc R U . . .
H8B H -0.425290 0.823657 0.338283 0.027 Uiso 1 1 calc R U . . .
C9 C -0.2300(2) 0.59627(19) 0.35575(6) 0.0231(3) Uani 1 1 d . . . . .
H9A H -0.112761 0.528965 0.340801 0.028 Uiso 1 1 calc R U . . .
H9B H -0.291701 0.537712 0.349649 0.028 Uiso 1 1 calc R U . . .
C10 C -0.2330(2) 0.60929(19) 0.41507(6) 0.0227(3) Uani 1 1 d . . . . .
H10A H -0.350609 0.665500 0.430747 0.027 Uiso 1 1 calc R U . . .
H10B H -0.182265 0.678181 0.421320 0.027 Uiso 1 1 calc R U . . .
C11 C -0.14024(19) 0.44342(19) 0.44341(6) 0.0221(3) Uani 1 1 d . . . . .
H11A H -0.163927 0.460352 0.482037 0.027 Uiso 1 1 calc R U . . .
H11B H -0.183483 0.370537 0.434443 0.027 Uiso 1 1 calc R U . . .
C12 C 0.04830(19) 0.35883(19) 0.42893(6) 0.0229(3) Uani 1 1 d . . . . .
H12A H 0.090117 0.433484 0.437305 0.027 Uiso 1 1 calc R U . . .
H12B H 0.070858 0.341949 0.390292 0.027 Uiso 1 1 calc R U . . .
C13 C 0.36282(19) 0.14830(18) 0.07343(6) 0.0206(3) Uani 1 1 d . . . . .
H13A H 0.485199 0.075536 0.069303 0.025 Uiso 1 1 calc R U . . .
H13B H 0.327552 0.168274 0.111638 0.025 Uiso 1 1 calc R U . . .
C14 C 0.2791(2) 0.05931(19) 0.05335(6) 0.0224(3) Uani 1 1 d . . . . .
H14A H 0.314823 0.038027 0.015217 0.027 Uiso 1 1 calc R U . . .
H14B H 0.156594 0.131555 0.057405 0.027 Uiso 1 1 calc R U . . .
C15 C 0.3201(2) -0.10351(19) 0.08239(6) 0.0221(3) Uani 1 1 d . . . . .
H15A H 0.280235 -0.163941 0.063124 0.027 Uiso 1 1 calc R U . . .
H15B H 0.442952 -0.170554 0.081686 0.027 Uiso 1 1 calc R U . . .
C16 C 0.24361(19) -0.08492(19) 0.13953(6) 0.0219(3) Uani 1 1 d . . . . .
H16A H 0.281344 -0.022142 0.158577 0.026 Uiso 1 1 calc R U . . .
H16B H 0.120638 -0.020136 0.140172 0.026 Uiso 1 1 calc R U . . .
C17 C 0.28764(19) -0.24666(19) 0.16879(6) 0.0218(3) Uani 1 1 d . . . . .
H17A H 0.410654 -0.313140 0.167391 0.026 Uiso 1 1 calc R U . . .
H17B H 0.246498 -0.308099 0.150593 0.026 Uiso 1 1 calc R U . . .
C18 C 0.2138(2) -0.22452(19) 0.22641(6) 0.0230(3) Uani 1 1 d . . . . .
H18A H 0.253063 -0.160829 0.244273 0.028 Uiso 1 1 calc R U . . .
H18B H 0.090667 -0.159535 0.227640 0.028 Uiso 1 1 calc R U . . .
C19 C 0.2588(2) -0.38444(19) 0.25673(6) 0.0251(4) Uani 1 1 d . . . . .
H19A H 0.381848 -0.449043 0.255732 0.030 Uiso 1 1 calc R U . . .
H19B H 0.220266 -0.448516 0.238704 0.030 Uiso 1 1 calc R U . . .
C20 C 0.1836(2) -0.3623(2) 0.31445(6) 0.0240(3) Uani 1 1 d . . . . .
H20A H 0.060325 -0.304018 0.315384 0.029 Uiso 1 1 calc R U . . .
H20B H 0.217395 -0.471872 0.331028 0.029 Uiso 1 1 calc R U . . .
C21 C 0.2356(2) -0.2672(2) 0.34712(6) 0.0231(3) Uani 1 1 d . . . . .
H21A H 0.359030 -0.320159 0.343934 0.028 Uiso 1 1 calc R U . . .
H21B H 0.193490 -0.154293 0.332414 0.028 Uiso 1 1 calc R U . . .
C22 C 0.1711(2) -0.2581(2) 0.40531(6) 0.0238(3) Uani 1 1 d . . . . .
H22A H 0.219434 -0.370689 0.420517 0.029 Uiso 1 1 calc R U . . .
H22B H 0.048349 -0.212355 0.408292 0.029 Uiso 1 1 calc R U . . .
C23 C 0.2122(2) -0.15352(19) 0.43785(6) 0.0236(3) Uani 1 1 d . . . . .
H23A H 0.185690 -0.170724 0.475815 0.028 Uiso 1 1 calc R U . . .
H23B H 0.333592 -0.191148 0.431704 0.028 Uiso 1 1 calc R U . . .
C24 C 0.11723(19) 0.02966(19) 0.42466(6) 0.0213(3) Uani 1 1 d . . . . .
H24A H -0.004016 0.067442 0.431608 0.026 Uiso 1 1 calc R U . . .
H24B H 0.141516 0.046146 0.386476 0.026 Uiso 1 1 calc R U . . .
C25 C 0.44355(19) 0.40076(19) 0.07619(6) 0.0198(3) Uani 1 1 d . . . . .
H25A H 0.404275 0.519986 0.071791 0.024 Uiso 1 1 calc R U . . .
H25B H 0.425446 0.378061 0.114268 0.024 Uiso 1 1 calc R U . . .
C26 C 0.63060(19) 0.30811(19) 0.05860(6) 0.0219(3) Uani 1 1 d . . . . .
H26A H 0.649655 0.333875 0.020868 0.026 Uiso 1 1 calc R U . . .
H26B H 0.669716 0.188718 0.061916 0.026 Uiso 1 1 calc R U . . .
C27 C 0.73373(19) 0.3508(2) 0.09078(6) 0.0221(3) Uani 1 1 d . . . . .
H27A H 0.848079 0.306806 0.072575 0.026 Uiso 1 1 calc R U . . .
H27B H 0.684042 0.471728 0.091448 0.026 Uiso 1 1 calc R U . . .
C28 C 0.74551(19) 0.28544(19) 0.14739(6) 0.0210(3) Uani 1 1 d . . . . .
H28A H 0.798989 0.164208 0.146943 0.025 Uiso 1 1 calc R U . . .
H28B H 0.631342 0.326765 0.165533 0.025 Uiso 1 1 calc R U . . .
C29 C 0.8447(2) 0.3349(2) 0.17870(6) 0.0226(3) Uani 1 1 d . . . . .
H29A H 0.781712 0.455111 0.183650 0.027 Uiso 1 1 calc R U . . .
H29B H 0.951921 0.309363 0.157601 0.027 Uiso 1 1 calc R U . . .
C30 C 0.88169(19) 0.2508(2) 0.23289(6) 0.0230(3) Uani 1 1 d . . . . .
H30A H 0.950177 0.130907 0.227848 0.028 Uiso 1 1 calc R U . . .
H30B H 0.948897 0.287995 0.249595 0.028 Uiso 1 1 calc R U . . .
C31 C 0.72726(19) 0.28373(19) 0.27028(6) 0.0201(3) Uani 1 1 d . . . . .
H31A H 0.658359 0.249739 0.253065 0.024 Uiso 1 1 calc R U . . .
H31B H 0.660548 0.403365 0.276124 0.024 Uiso 1 1 calc R U . . .
C32 C 0.76313(19) 0.19632(19) 0.32376(6) 0.0207(3) Uani 1 1 d . . . . .
H32A H 0.830175 0.231070 0.341659 0.025 Uiso 1 1 calc R U . . .
H32B H 0.829526 0.076422 0.318403 0.025 Uiso 1 1 calc R U . . .
C33 C 0.60245(19) 0.2343(2) 0.35876(6) 0.0242(4) Uani 1 1 d . . . . .
H33A H 0.535405 0.354733 0.362742 0.029 Uiso 1 1 calc R U . . .
H33B H 0.537170 0.197985 0.340594 0.029 Uiso 1 1 calc R U . . .
C34 C 0.62680(19) 0.1549(2) 0.41343(6) 0.0214(3) Uani 1 1 d . . . . .
H34A H 0.688161 0.194245 0.432316 0.026 Uiso 1 1 calc R U . . .
H34B H 0.696479 0.034638 0.409697 0.026 Uiso 1 1 calc R U . . .
C35 C 0.46277(19) 0.1914(2) 0.44671(6) 0.0217(3) Uani 1 1 d . . . . .
H35A H 0.485654 0.156787 0.483748 0.026 Uiso 1 1 calc R U . . .
H35B H 0.386448 0.311219 0.446252 0.026 Uiso 1 1 calc R U . . .
C36 C 0.37669(19) 0.10422(19) 0.42686(6) 0.0206(3) Uani 1 1 d . . . . .
H36A H 0.449692 -0.015740 0.430175 0.025 Uiso 1 1 calc R U . . .
H36B H 0.363675 0.131098 0.388882 0.025 Uiso 1 1 calc R U . . .

loop_
_atom_site_aniso_label
_atom_site_aniso_U_11
_atom_site_aniso_U_22
_atom_site_aniso_U_33
_atom_site_aniso_U_23
_atom_site_aniso_U_13
_atom_site_aniso_U_12
P1 0.0201(2) 0.0212(2) 0.0145(2) 0.00035(15) -0.00140(15) -0.01141(17)
P2 0.0190(2) 0.0218(2) 0.0160(2) 0.00060(15) -0.00121(15) -0.01111(17)
C1 0.0211(8) 0.0241(8) 0.0204(8) 0.0003(6) -0.0007(6) -0.0122(7)
C2 0.0238(8) 0.0251(8) 0.0165(8) 0.0036(6) -0.0021(6) -0.0126(7)
C3 0.0223(8) 0.0243(8) 0.0196(8) 0.0029(6) -0.0059(6) -0.0093(7)
C4 0.0219(8) 0.0219(8) 0.0207(8) 0.0011(6) -0.0050(6) -0.0102(7)
C5 0.0233(8) 0.0233(8) 0.0225(9) 0.0027(6) -0.0052(6) -0.0088(7)
C6 0.0283(9) 0.0215(8) 0.0232(9) -0.0011(7) -0.0014(7) -0.0082(7)
C7 0.0342(9) 0.0225(8) 0.0201(8) -0.0026(6) -0.0027(7) -0.0126(7)
C8 0.0261(8) 0.0210(8) 0.0210(8) -0.0030(6) -0.0017(6) -0.0106(7)
C9 0.0278(8) 0.0211(8) 0.0208(8) -0.0027(6) -0.0030(6) -0.0117(7)
C10 0.0233(8) 0.0218(8) 0.0204(8) -0.0037(6) -0.0007(6) -0.0086(7)
C11 0.0232(8) 0.0249(8) 0.0185(8) 0.0002(6) -0.0010(6) -0.0120(7)
C12 0.0235(8) 0.0225(8) 0.0242(8) 0.0021(6) -0.0023(6) -0.0126(7)
C13 0.0214(8) 0.0221(8) 0.0189(8) 0.0019(6) -0.0025(6) -0.0110(7)
C14 0.0257(8) 0.0256(8) 0.0185(8) -0.0008(6) -0.0020(6) -0.0143(7)
C15 0.0258(8) 0.0216(8) 0.0211(8) -0.0035(6) 0.0010(6) -0.0133(7)
C16 0.0223(8) 0.0205(8) 0.0211(8) -0.0034(6) 0.0013(6) -0.0092(7)
C17 0.0221(8) 0.0204(8) 0.0222(8) -0.0029(6) 0.0005(6) -0.0099(7)
C18 0.0261(8) 0.0210(8) 0.0203(8) -0.0014(6) -0.0019(6) -0.0099(7)
C19 0.0289(9) 0.0202(8) 0.0250(9) -0.0002(7) -0.0027(7) -0.0109(7)
C20 0.0286(8) 0.0235(8) 0.0224(8) 0.0034(6) -0.0027(7) -0.0150(7)
C21 0.0258(8) 0.0233(8) 0.0227(8) 0.0017(6) -0.0002(6) -0.0147(7)
C22 0.0313(9) 0.0245(8) 0.0193(8) 0.0029(6) -0.0012(6) -0.0171(7)
C23 0.0293(8) 0.0261(8) 0.0188(8) 0.0047(6) -0.0042(6) -0.0163(7)
C24 0.0209(8) 0.0247(8) 0.0202(8) 0.0010(6) -0.0031(6) -0.0124(7)
C25 0.0222(8) 0.0211(8) 0.0169(8) -0.0008(6) -0.0011(6) -0.0114(7)
C26 0.0228(8) 0.0264(8) 0.0181(8) -0.0025(6) 0.0017(6) -0.0136(7)
C27 0.0226(8) 0.0269(8) 0.0195(8) 0.0006(6) -0.0001(6) -0.0147(7)
C28 0.0216(8) 0.0222(8) 0.0214(8) 0.0027(6) -0.0013(6) -0.0128(7)
C29 0.0251(8) 0.0265(8) 0.0199(8) 0.0023(6) -0.0007(6) -0.0161(7)
C30 0.0198(8) 0.0274(8) 0.0216(8) 0.0028(7) -0.0036(6) -0.0114(7)
C31 0.0205(8) 0.0211(8) 0.0198(8) 0.0007(6) -0.0032(6) -0.0106(7)
C32 0.0228(8) 0.0206(8) 0.0202(8) 0.0014(6) -0.0030(6) -0.0116(7)
C33 0.0216(8) 0.0269(8) 0.0243(9) 0.0045(7) -0.0039(6) -0.0122(7)
C34 0.0215(8) 0.0261(8) 0.0198(8) 0.0018(6) -0.0042(6) -0.0138(7)
C35 0.0221(8) 0.0267(8) 0.0178(8) -0.0006(6) -0.0021(6) -0.0128(7)
C36 0.0203(8) 0.0224(8) 0.0192(8) 0.0002(6) -0.0001(6) -0.0109(7)

loop_
_atom_type_symbol
_atom_type_description
_atom_type_scat_dispersion_real
_atom_type_scat_dispersion_imag
_atom_type_scat_source
C C 0.0181 0.0091 'International Tables Vol C Tables 4.2.6.8 and 6.1.1.4'
H H 0.0000 0.0000 'International Tables Vol C Tables 4.2.6.8 and 6.1.1.4'
P P 0.2955 0.4335 'International Tables Vol C Tables 4.2.6.8 and 6.1.1.4'

loop_
_geom_angle_atom_site_label_1
_geom_angle_atom_site_label_2
_geom_angle_atom_site_label_3
_geom_angle
_geom_angle_site_symmetry_1
_geom_angle_site_symmetry_3
_geom_angle_publ_flag
C1 P1 C13 98.67(7) . . ?
C25 P1 C1 98.68(7) . . ?
C25 P1 C13 98.02(7) . . ?
C12 P2 C36 97.65(7) . . ?
C24 P2 C12 99.21(7) . . ?
C24 P2 C36 98.11(7) . . ?
P1 C1 H1A 108.6 . . ?
P1 C1 H1B 108.6 . . ?
H1A C1 H1B 107.6 . . ?
C2 C1 P1 114.74(10) . . ?
C2 C1 H1A 108.6 . . ?
C2 C1 H1B 108.6 . . ?
C1 C2 H2A 108.8 . . ?
C1 C2 H2B 108.8 . . ?
C1 C2 C3 113.68(12) . . ?
H2A C2 H2B 107.7 . . ?
C3 C2 H2A 108.8 . . ?
C3 C2 H2B 108.8 . . ?
C2 C3 H3A 108.5 . . ?
C2 C3 H3B 108.5 . . ?
H3A C3 H3B 107.5 . . ?
C4 C3 C2 114.93(13) . . ?
C4 C3 H3A 108.5 . . ?
C4 C3 H3B 108.5 . . ?
C3 C4 H4A 109.0 . . ?
C3 C4 H4B 109.0 . . ?
C3 C4 C5 112.77(13) . . ?
H4A C4 H4B 107.8 . . ?
C5 C4 H4A 109.0 . . ?
C5 C4 H4B 109.0 . . ?
C4 C5 H5A 108.5 . . ?
C4 C5 H5B 108.5 . . ?
C4 C5 C6 115.06(13) . . ?
H5A C5 H5B 107.5 . . ?
C6 C5 H5A 108.5 . . ?
C6 C5 H5B 108.5 . . ?
C5 C6 H6A 108.7 . . ?
C5 C6 H6B 108.7 . . ?
H6A C6 H6B 107.6 . . ?
C7 C6 C5 114.22(13) . . ?
C7 C6 H6A 108.7 . . ?
C7 C6 H6B 108.7 . . ?
C6 C7 H7A 108.7 . . ?
C6 C7 H7B 108.7 . . ?
C6 C7 C8 114.22(13) . . ?
H7A C7 H7B 107.6 . . ?
C8 C7 H7A 108.7 . . ?
C8 C7 H7B 108.7 . . ?
C7 C8 H8A 109.1 . . ?
C7 C8 H8B 109.1 . . ?
H8A C8 H8B 107.8 . . ?
C9 C8 C7 112.50(13) . . ?
C9 C8 H8A 109.1 . . ?
C9 C8 H8B 109.1 . . ?
C8 C9 H9A 108.6 . . ?
C8 C9 H9B 108.6 . . ?
C8 C9 C10 114.69(13) . . ?
H9A C9 H9B 107.6 . . ?
C10 C9 H9A 108.6 . . ?
C10 C9 H9B 108.6 . . ?
C9 C10 H10A 108.8 . . ?
C9 C10 H10B 108.8 . . ?
C9 C10 C11 113.90(13) . . ?
H10A C10 H10B 107.7 . . ?
C11 C10 H10A 108.8 . . ?
C11 C10 H10B 108.8 . . ?
C10 C11 H11A 108.9 . . ?
C10 C11 H11B 108.9 . . ?
H11A C11 H11B 107.7 . . ?
C12 C11 C10 113.22(13) . . ?
C12 C11 H11A 108.9 . . ?
C12 C11 H11B 108.9 . . ?
P2 C12 H12A 108.4 . . ?
P2 C12 H12B 108.4 . . ?
C11 C12 P2 115.55(11) . . ?
C11 C12 H12A 108.4 . . ?
C11 C12 H12B 108.4 . . ?
H12A C12 H12B 107.5 . . ?
P1 C13 H13A 108.6 . . ?
P1 C13 H13B 108.6 . . ?
H13A C13 H13B 107.6 . . ?
C14 C13 P1 114.68(11) . . ?
C14 C13 H13A 108.6 . . ?
C14 C13 H13B 108.6 . . ?
C13 C14 H14A 108.9 . . ?
C13 C14 H14B 108.9 . . ?
C13 C14 C15 113.23(13) . . ?
H14A C14 H14B 107.7 . . ?
C15 C14 H14A 108.9 . . ?
C15 C14 H14B 108.9 . . ?
C14 C15 H15A 108.7 . . ?
C14 C15 H15B 108.7 . . ?
H15A C15 H15B 107.6 . . ?
C16 C15 C14 114.11(13) . . ?
C16 C15 H15A 108.7 . . ?
C16 C15 H15B 108.7 . . ?
C15 C16 H16A 108.7 . . ?
C15 C16 H16B 108.7 . . ?
H16A C16 H16B 107.6 . . ?
C17 C16 C15 114.16(13) . . ?
C17 C16 H16A 108.7 . . ?
C17 C16 H16B 108.7 . . ?
C16 C17 H17A 109.0 . . ?
C16 C17 H17B 109.0 . . ?
C16 C17 C18 113.05(13) . . ?
H17A C17 H17B 107.8 . . ?
C18 C17 H17A 109.0 . . ?
C18 C17 H17B 109.0 . . ?
C17 C18 H18A 108.7 . . ?
C17 C18 H18B 108.7 . . ?
H18A C18 H18B 107.6 . . ?
C19 C18 C17 114.01(13) . . ?
C19 C18 H18A 108.7 . . ?
C19 C18 H18B 108.7 . . ?
C18 C19 H19A 108.7 . . ?
C18 C19 H19B 108.7 . . ?
C18 C19 C20 114.03(13) . . ?
H19A C19 H19B 107.6 . . ?
C20 C19 H19A 108.7 . . ?
C20 C19 H19B 108.7 . . ?
C19 C20 H20A 108.7 . . ?
C19 C20 H20B 108.7 . . ?
H20A C20 H20B 107.6 . . ?
C21 C20 C19 114.09(13) . . ?
C21 C20 H20A 108.7 . . ?
C21 C20 H20B 108.7 . . ?
C20 C21 H21A 108.9 . . ?
C20 C21 H21B 108.9 . . ?
H21A C21 H21B 107.7 . . ?
C22 C21 C20 113.36(13) . . ?
C22 C21 H21A 108.9 . . ?
C22 C21 H21B 108.9 . . ?
C21 C22 H22A 108.8 . . ?
C21 C22 H22B 108.8 . . ?
C21 C22 C23 113.96(13) . . ?
H22A C22 H22B 107.7 . . ?
C23 C22 H22A 108.8 . . ?
C23 C22 H22B 108.8 . . ?
C22 C23 H23A 108.9 . . ?
C22 C23 H23B 108.9 . . ?
H23A C23 H23B 107.7 . . ?
C24 C23 C22 113.40(13) . . ?
C24 C23 H23A 108.9 . . ?
C24 C23 H23B 108.9 . . ?
P2 C24 H24A 108.7 . . ?
P2 C24 H24B 108.7 . . ?
C23 C24 P2 114.24(11) . . ?
C23 C24 H24A 108.7 . . ?
C23 C24 H24B 108.7 . . ?
H24A C24 H24B 107.6 . . ?
P1 C25 H25A 108.7 . . ?
P1 C25 H25B 108.7 . . ?
H25A C25 H25B 107.6 . . ?
C26 C25 P1 114.16(10) . . ?
C26 C25 H25A 108.7 . . ?
C26 C25 H25B 108.7 . . ?
C25 C26 H26A 109.0 . . ?
C25 C26 H26B 109.0 . . ?
C25 C26 C27 113.01(12) . . ?
H26A C26 H26B 107.8 . . ?
C27 C26 H26A 109.0 . . ?
C27 C26 H26B 109.0 . . ?
C26 C27 H27A 108.6 . . ?
C26 C27 H27B 108.6 . . ?
H27A C27 H27B 107.6 . . ?
C28 C27 C26 114.70(12) . . ?
C28 C27 H27A 108.6 . . ?
C28 C27 H27B 108.6 . . ?
C27 C28 H28A 108.9 . . ?
C27 C28 H28B 108.9 . . ?
C27 C28 C29 113.17(12) . . ?
H28A C28 H28B 107.8 . . ?
C29 C28 H28A 108.9 . . ?
C29 C28 H28B 108.9 . . ?
C28 C29 H29A 108.6 . . ?
C28 C29 H29B 108.6 . . ?
C28 C29 C30 114.66(12) . . ?
H29A C29 H29B 107.6 . . ?
C30 C29 H29A 108.6 . . ?
C30 C29 H29B 108.6 . . ?
C29 C30 H30A 108.7 . . ?
C29 C30 H30B 108.7 . . ?
H30A C30 H30B 107.6 . . ?
C31 C30 C29 114.35(13) . . ?
C31 C30 H30A 108.7 . . ?
C31 C30 H30B 108.7 . . ?
C30 C31 H31A 108.6 . . ?
C30 C31 H31B 108.6 . . ?
C30 C31 C32 114.64(13) . . ?
H31A C31 H31B 107.6 . . ?
C32 C31 H31A 108.6 . . ?
C32 C31 H31B 108.6 . . ?
C31 C32 H32A 109.3 . . ?
C31 C32 H32B 109.3 . . ?
C31 C32 C33 111.51(13) . . ?
H32A C32 H32B 108.0 . . ?
C33 C32 H32A 109.3 . . ?
C33 C32 H32B 109.3 . . ?
C32 C33 H33A 108.5 . . ?
C32 C33 H33B 108.5 . . ?
H33A C33 H33B 107.5 . . ?
C34 C33 C32 114.99(13) . . ?
C34 C33 H33A 108.5 . . ?
C34 C33 H33B 108.5 . . ?
C33 C34 H34A 108.9 . . ?
C33 C34 H34B 108.9 . . ?
C33 C34 C35 113.42(13) . . ?
H34A C34 H34B 107.7 . . ?
C35 C34 H34A 108.9 . . ?
C35 C34 H34B 108.9 . . ?
C34 C35 H35A 109.0 . . ?
C34 C35 H35B 109.0 . . ?
H35A C35 H35B 107.8 . . ?
C36 C35 C34 112.75(13) . . ?
C36 C35 H35A 109.0 . . ?
C36 C35 H35B 109.0 . . ?
P2 C36 H36A 108.7 . . ?
P2 C36 H36B 108.7 . . ?
C35 C36 P2 114.28(11) . . ?
C35 C36 H36A 108.7 . . ?
C35 C36 H36B 108.7 . . ?
H36A C36 H36B 107.6 . . ?

loop_
_geom_bond_atom_site_label_1
_geom_bond_atom_site_label_2
_geom_bond_distance
_geom_bond_site_symmetry_2
_geom_bond_publ_flag
P1 C1 1.8535(15) . ?
P1 C13 1.8544(15) . ?
P1 C25 1.8526(15) . ?
P2 C12 1.8541(16) . ?
P2 C24 1.8530(15) . ?
P2 C36 1.8543(15) . ?
C1 H1A 0.9900 . ?
C1 H1B 0.9900 . ?
C1 C2 1.528(2) . ?
C2 H2A 0.9900 . ?
C2 H2B 0.9900 . ?
C2 C3 1.532(2) . ?
C3 H3A 0.9900 . ?
C3 H3B 0.9900 . ?
C3 C4 1.524(2) . ?
C4 H4A 0.9900 . ?
C4 H4B 0.9900 . ?
C4 C5 1.524(2) . ?
C5 H5A 0.9900 . ?
C5 H5B 0.9900 . ?
C5 C6 1.530(2) . ?
C6 H6A 0.9900 . ?
C6 H6B 0.9900 . ?
C6 C7 1.518(2) . ?
C7 H7A 0.9900 . ?
C7 H7B 0.9900 . ?
C7 C8 1.525(2) . ?
C8 H8A 0.9900 . ?
C8 H8B 0.9900 . ?
C8 C9 1.523(2) . ?
C9 H9A 0.9900 . ?
C9 H9B 0.9900 . ?
C9 C10 1.523(2) . ?
C10 H10A 0.9900 . ?
C10 H10B 0.9900 . ?
C10 C11 1.533(2) . ?
C11 H11A 0.9900 . ?
C11 H11B 0.9900 . ?
C11 C12 1.525(2) . ?
C12 H12A 0.9900 . ?
C12 H12B 0.9900 . ?
C13 H13A 0.9900 . ?
C13 H13B 0.9900 . ?
C13 C14 1.525(2) . ?
C14 H14A 0.9900 . ?
C14 H14B 0.9900 . ?
C14 C15 1.530(2) . ?
C15 H15A 0.9900 . ?
C15 H15B 0.9900 . ?
C15 C16 1.522(2) . ?
C16 H16A 0.9900 . ?
C16 H16B 0.9900 . ?
C16 C17 1.520(2) . ?
C17 H17A 0.9900 . ?
C17 H17B 0.9900 . ?
C17 C18 1.525(2) . ?
C18 H18A 0.9900 . ?
C18 H18B 0.9900 . ?
C18 C19 1.517(2) . ?
C19 H19A 0.9900 . ?
C19 H19B 0.9900 . ?
C19 C20 1.531(2) . ?
C20 H20A 0.9900 . ?
C20 H20B 0.9900 . ?
C20 C21 1.526(2) . ?
C21 H21A 0.9900 . ?
C21 H21B 0.9900 . ?
C21 C22 1.522(2) . ?
C22 H22A 0.9900 . ?
C22 H22B 0.9900 . ?
C22 C23 1.529(2) . ?
C23 H23A 0.9900 . ?
C23 H23B 0.9900 . ?
C23 C24 1.527(2) . ?
C24 H24A 0.9900 . ?
C24 H24B 0.9900 . ?
C25 H25A 0.9900 . ?
C25 H25B 0.9900 . ?
C25 C26 1.528(2) . ?
C26 H26A 0.9900 . ?
C26 H26B 0.9900 . ?
C26 C27 1.531(2) . ?
C27 H27A 0.9900 . ?
C27 H27B 0.9900 . ?
C27 C28 1.521(2) . ?
C28 H28A 0.9900 . ?
C28 H28B 0.9900 . ?
C28 C29 1.526(2) . ?
C29 H29A 0.9900 . ?
C29 H29B 0.9900 . ?
C29 C30 1.530(2) . ?
C30 H30A 0.9900 . ?
C30 H30B 0.9900 . ?
C30 C31 1.519(2) . ?
C31 H31A 0.9900 . ?
C31 H31B 0.9900 . ?
C31 C32 1.524(2) . ?
C32 H32A 0.9900 . ?
C32 H32B 0.9900 . ?
C32 C33 1.524(2) . ?
C33 H33A 0.9900 . ?
C33 H33B 0.9900 . ?
C33 C34 1.519(2) . ?
C34 H34A 0.9900 . ?
C34 H34B 0.9900 . ?
C34 C35 1.531(2) . ?
C35 H35A 0.9900 . ?
C35 H35B 0.9900 . ?
C35 C36 1.526(2) . ?
C36 H36A 0.9900 . ?
C36 H36B 0.9900 . ?

loop_
_geom_torsion_atom_site_label_1
_geom_torsion_atom_site_label_2
_geom_torsion_atom_site_label_3
_geom_torsion_atom_site_label_4
_geom_torsion
_geom_torsion_site_symmetry_1
_geom_torsion_site_symmetry_2
_geom_torsion_site_symmetry_3
_geom_torsion_site_symmetry_4
_geom_torsion_publ_flag
P1 C1 C2 C3 177.62(10) . . . . ?
P1 C13 C14 C15 -179.73(10) . . . . ?
P1 C25 C26 C27 -178.07(10) . . . . ?
C1 P1 C13 C14 80.58(12) . . . . ?
C1 P1 C25 C26 177.51(11) . . . . ?
C1 C2 C3 C4 66.78(18) . . . . ?
C2 C3 C4 C5 -179.44(13) . . . . ?
C3 C4 C5 C6 -179.05(13) . . . . ?
C4 C5 C6 C7 -65.12(19) . . . . ?
C5 C6 C7 C8 -177.05(14) . . . . ?
C6 C7 C8 C9 -172.15(14) . . . . ?
C7 C8 C9 C10 174.88(13) . . . . ?
C8 C9 C10 C11 -173.72(13) . . . . ?
C9 C10 C11 C12 68.20(17) . . . . ?
C10 C11 C12 P2 179.28(11) . . . . ?
C12 P2 C24 C23 173.76(11) . . . . ?
C12 P2 C36 C35 78.60(12) . . . . ?
C13 P1 C1 C2 176.24(11) . . . . ?
C13 P1 C25 C26 77.41(12) . . . . ?
C13 C14 C15 C16 69.16(17) . . . . ?
C14 C15 C16 C17 -178.65(13) . . . . ?
C15 C16 C17 C18 178.22(13) . . . . ?
C16 C17 C18 C19 -178.90(13) . . . . ?
C17 C18 C19 C20 -179.56(13) . . . . ?
C18 C19 C20 C21 -59.38(19) . . . . ?
C19 C20 C21 C22 -175.39(13) . . . . ?
C20 C21 C22 C23 -176.12(13) . . . . ?
C21 C22 C23 C24 69.27(18) . . . . ?
C22 C23 C24 P2 -178.58(11) . . . . ?
C24 P2 C12 C11 75.18(13) . . . . ?
C24 P2 C36 C35 179.10(11) . . . . ?
C25 P1 C1 C2 76.69(12) . . . . ?
C25 P1 C13 C14 -179.31(11) . . . . ?
C25 C26 C27 C28 70.81(17) . . . . ?
C26 C27 C28 C29 -178.23(13) . . . . ?
C27 C28 C29 C30 -171.25(13) . . . . ?
C28 C29 C30 C31 -60.06(18) . . . . ?
C29 C30 C31 C32 178.28(13) . . . . ?
C30 C31 C32 C33 -179.55(13) . . . . ?
C31 C32 C33 C34 -178.71(13) . . . . ?
C32 C33 C34 C35 -178.10(13) . . . . ?
C33 C34 C35 C36 70.67(17) . . . . ?
C34 C35 C36 P2 -175.07(10) . . . . ?
C36 P2 C12 C11 174.73(12) . . . . ?
C36 P2 C24 C23 74.59(12) . . . . ?
